data_7702838
loop_
_publ_author_name
'Beagley, Paul'
'Blackie, Margaret A. L.'
'Chibale, Kelly'
'Clarkson, Cailean'
'Moss, John R.'
'Smith, Peter J.'

_publ_section_title
;
 Synthesis and antimalarial activity in vitro of new
 ruthenocene--chloroquine analogues
;
_journal_issue 23
_journal_name_full 'J. Chem. Soc., Dalton Trans.'
_journal_page_first 4426
_journal_paper_doi 10.1039/B205432A
_journal_year 2002
_chemical_formula_moiety 'C23 H26 Cl N3 O Ru'
_chemical_formula_sum 'C23 H26 Cl N3 O Ru'
_chemical_formula_weight 496.99
_chemical_melting_point 367.6(5)
_chemical_name_common 'isoruthenoquine monohydrate'
_chemical_name_systematic
;
(7-Chloro-quinolin-4-yl)-(1'-dimethylaminomethyl-
ruthenocen-1-ylmethyl)-amine monohydrate
;
_space_group_IT_number 15
_space_group_name_Hall '-C 2yc'
_space_group_name_H-M_alt 'C 1 2/c 1'
_symmetry_cell_setting monoclinic
_symmetry_space_group_name_H-M 'C 1 2/c 1'
_atom_sites_solution_hydrogens geom
_atom_sites_solution_primary direct
_atom_sites_solution_secondary difmap
_audit_creation_method SHELXL-97
_cell_angle_alpha 90.00
_cell_angle_beta 126.42(3)
_cell_angle_gamma 90.00
_cell_formula_units_Z 8
_cell_length_a 26.463(5)
_cell_length_b 9.2209(18)
_cell_length_c 21.907(4)
_cell_measurement_temperature 293(2)
_cell_volume 4302(2)
_computing_cell_refinement 'DENZO-SMN (Otwinowski & Minor, 1997)'
_computing_data_collection 'COLLECT (2000)'
_computing_data_reduction 'DENZO-SMN (Otwinowski & Minor, 1997)'
_computing_molecular_graphics 'ZORTEP (Zsolnai & Pritzkow, 1994)'
_computing_publication_material 'SHELXL-97 (Sheldrick, 1997)'
_computing_structure_refinement 'SHELXL-97 (Sheldrick, 1997)'
_computing_structure_solution 'SHELXS-86 (Sheldrick, 1986)'
_diffrn_ambient_temperature 293(2)
_diffrn_measured_fraction_theta_full 0.999
_diffrn_measured_fraction_theta_max 0.999
_diffrn_measurement_device_type 'Nonius Kappa CCD diffractometer'
_diffrn_measurement_method '1.2\% \f scans and \w scans'
_diffrn_radiation_monochromator graphite
_diffrn_radiation_source 'fine-focus sealed tube'
_diffrn_radiation_type MoK\a
_diffrn_radiation_wavelength 0.71073
_diffrn_reflns_av_R_equivalents 0.0214
_diffrn_reflns_av_sigmaI/netI 0.0302
_diffrn_reflns_limit_h_max 34
_diffrn_reflns_limit_h_min -34
_diffrn_reflns_limit_k_max 11
_diffrn_reflns_limit_k_min -11
_diffrn_reflns_limit_l_max 26
_diffrn_reflns_limit_l_min -28
_diffrn_reflns_number 12053
_diffrn_reflns_theta_full 27.46
_diffrn_reflns_theta_max 27.46
_diffrn_reflns_theta_min 1.91
_exptl_absorpt_coefficient_mu 0.872
_exptl_crystal_colour cream
_exptl_crystal_density_diffrn 1.535
_exptl_crystal_density_meas ?
_exptl_crystal_density_method 'not measured'
_exptl_crystal_description needles
_exptl_crystal_F_000 2032
_exptl_crystal_size_max 0.20
_exptl_crystal_size_mid 0.15
_exptl_crystal_size_min 0.15
_refine_diff_density_max 0.433
_refine_diff_density_min -0.638
_refine_diff_density_rms 0.056
_refine_ls_extinction_coef N/A
_refine_ls_extinction_method none
_refine_ls_goodness_of_fit_ref 1.028
_refine_ls_hydrogen_treatment mixed
_refine_ls_matrix_type full
_refine_ls_number_parameters 272
_refine_ls_number_reflns 4909
_refine_ls_number_restraints 2
_refine_ls_restrained_S_all 1.028
_refine_ls_R_factor_all 0.0385
_refine_ls_R_factor_gt 0.0253
_refine_ls_shift/su_max 0.002
_refine_ls_shift/su_mean 0.000
_refine_ls_structure_factor_coef Fsqd
_refine_ls_weighting_details 'calc w=1/[\s^2^(Fo^2^)+(0.0298P)^2^+2.0487P] where P=(Fo^2^+2Fc^2^)/3'
_refine_ls_weighting_scheme calc
_refine_ls_wR_factor_gt 0.0605
_refine_ls_wR_factor_ref 0.0651
_reflns_number_gt 3944
_reflns_number_total 4909
_reflns_threshold_expression >2sigma(I)
_cod_data_source_file b205432a.txt
_cod_data_source_block compound_17.H20
_cod_depositor_comments
;
The following automatic conversions were performed:

data item '_chemical_melting_point' value '94-95oC' was changed to
'367.6(5)' -- it was converted from degrees Celsius(C) to Kelvins(K),
the average value was taken and precision was estimated.

data item '_symmetry_cell_setting' value 'Monoclinic' was changed to
'monoclinic' in accordance with the
/home/saulius/struct/COD-crude-data/automatic-downloads/DataCite-retrospective/RSC/depositions/lib/dictionaries/cif_core.dic
dictionary named 'cif_core.dic' version 2.4.2 last updated on
2011-04-26.

data item '_exptl_crystal_density_meas' value 'N/A' was changed to
'?' -- the value is perceived as not measured.

Automatic conversion script
Id: cif_fix_values 6909 2019-04-08 15:41:33Z antanas 
;
_cod_original_cell_volume 4301.5(15)
_cod_original_sg_symbol_H-M C2/c
_cod_database_code 7702838

loop_
_symmetry_equiv_pos_as_xyz
'x, y, z'
'-x, y, -z+1/2'
'x+1/2, y+1/2, z'
'-x+1/2, y+1/2, -z+1/2'
'-x, -y, -z'
'x, -y, z-1/2'
'-x+1/2, -y+1/2, -z'
'x+1/2, -y+1/2, z-1/2'

loop_
_atom_site_label
_atom_site_type_symbol
_atom_site_fract_x
_atom_site_fract_y
_atom_site_fract_z
_atom_site_U_iso_or_equiv
_atom_site_adp_type
_atom_site_occupancy
_atom_site_symmetry_multiplicity
_atom_site_calc_flag
_atom_site_refinement_flags
Ru1 Ru 0.558823(7) 0.736248(16) 0.465271(9) 0.03294(7) Uani 1 1 d .
N3 N 0.34591(8) 0.74438(18) 0.29309(10) 0.0396(4) Uani 1 1 d .
C16 C 0.49314(10) 0.7428(2) 0.34203(12) 0.0427(5) Uani 1 1 d .
H16 H 0.4838 0.8264 0.3134 0.051 Uiso 1 1 calc R
C12 C 0.65288(10) 0.7498(2) 0.57159(12) 0.0391(5) Uani 1 1 d .
H12 H 0.6837 0.6795 0.5880 0.047 Uiso 1 1 calc R
C13 C 0.60875(11) 0.7535(2) 0.58817(12) 0.0442(5) Uani 1 1 d .
H13 H 0.6056 0.6863 0.6174 0.053 Uiso 1 1 calc R
C4 C 0.70081(10) 1.2281(2) 0.53195(12) 0.0380(5) Uani 1 1 d .
H4 H 0.6605 1.2003 0.4916 0.046 Uiso 1 1 calc R
C20 C 0.46081(9) 0.6948(2) 0.37180(11) 0.0364(5) Uani 1 1 d .
N2 N 0.73936(7) 0.98117(17) 0.55591(9) 0.0374(4) Uani 1 1 d .
H2 H 0.7718 0.9261 0.5822 0.045 Uiso 1 1 calc R
C11 C 0.64212(8) 0.8723(2) 0.52541(10) 0.0320(4) Uani 1 1 d .
C21 C 0.40776(10) 0.7737(3) 0.36401(13) 0.0500(6) Uani 1 1 d .
H21A H 0.4069 0.7471 0.4062 0.060 Uiso 1 1 calc R
H21B H 0.4159 0.8771 0.3675 0.060 Uiso 1 1 calc R
C10 C 0.67986(9) 0.9122(2) 0.49735(11) 0.0402(5) Uani 1 1 d .
H10A H 0.6882 0.8254 0.4797 0.048 Uiso 1 1 calc R
H10B H 0.6555 0.9777 0.4546 0.048 Uiso 1 1 calc R
C5 C 0.74767(9) 1.1241(2) 0.57227(10) 0.0314(4) Uani 1 1 d .
C15 C 0.59100(9) 0.9508(2) 0.51472(11) 0.0366(4) Uani 1 1 d .
H15 H 0.5741 1.0364 0.4873 0.044 Uiso 1 1 calc R
C19 C 0.48979(11) 0.5630(2) 0.41094(12) 0.0534(6) Uani 1 1 d .
H19 H 0.4785 0.5060 0.4361 0.064 Uiso 1 1 calc R
C14 C 0.57020(10) 0.8771(2) 0.55271(12) 0.0430(5) Uani 1 1 d .
H14 H 0.5371 0.9048 0.5541 0.052 Uiso 1 1 calc R
C18 C 0.53954(11) 0.5342(3) 0.40446(15) 0.0687(8) Uani 1 1 d .
H18 H 0.5664 0.4547 0.4249 0.082 Uiso 1 1 calc R
C22 C 0.32501(11) 0.5973(3) 0.29044(14) 0.0575(6) Uani 1 1 d .
H22A H 0.3552 0.5298 0.2964 0.086 Uiso 1 1 calc R
H22B H 0.2852 0.5812 0.2425 0.086 Uiso 1 1 calc R
H22C H 0.3208 0.5839 0.3307 0.086 Uiso 1 1 calc R
C23 C 0.30067(11) 0.8496(3) 0.28528(15) 0.0656(8) Uani 1 1 d .
H23A H 0.2599 0.8310 0.2391 0.098 Uiso 1 1 calc R
H23B H 0.3137 0.9460 0.2841 0.098 Uiso 1 1 calc R
H23C H 0.2989 0.8403 0.3276 0.098 Uiso 1 1 calc R
C17 C 0.54112(11) 0.6454(3) 0.36219(15) 0.0631(8) Uani 1 1 d .
H17 H 0.5691 0.6531 0.3498 0.076 Uiso 1 1 calc R
C9 C 0.80867(9) 1.1766(2) 0.63369(10) 0.0299(4) Uani 1 1 d .
C8 C 0.81614(9) 1.3268(2) 0.65015(11) 0.0331(4) Uani 1 1 d .
N1 N 0.76904(8) 1.42720(18) 0.60899(10) 0.0419(4) Uani 1 1 d .
C6 C 0.86150(9) 1.0861(2) 0.67716(11) 0.0378(5) Uani 1 1 d .
H6 H 0.8574 0.9879 0.6654 0.045 Uiso 1 1 calc R
C3 C 0.71434(10) 1.3734(2) 0.55209(12) 0.0436(5) Uani 1 1 d .
H3 H 0.6818 1.4392 0.5228 0.052 Uiso 1 1 calc R
C1 C 0.92429(10) 1.2853(2) 0.75372(11) 0.0378(5) Uani 1 1 d .
C2 C 0.87539(9) 1.3786(2) 0.71213(11) 0.0397(5) Uani 1 1 d .
H2A H 0.8809 1.4767 0.7244 0.048 Uiso 1 1 calc R
C7 C 0.91859(9) 1.1382(2) 0.73616(11) 0.0403(5) Uani 1 1 d .
H7 H 0.9530 1.0766 0.7641 0.048 Uiso 1 1 calc R
Cl1 Cl 0.99662(3) 1.35005(7) 0.83082(3) 0.05693(16) Uani 1 1 d .
O1W O 0.31872(8) 0.77044(15) 0.14649(9) 0.0475(4) Uani 1 1 d D
H1W H 0.3321(13) 0.765(3) 0.1993(6) 0.079(9) Uiso 1 1 d D
H2W H 0.2969(11) 0.8652(13) 0.1305(14) 0.077(8) Uiso 1 1 d D

loop_
_atom_site_aniso_label
_atom_site_aniso_U_11
_atom_site_aniso_U_22
_atom_site_aniso_U_33
_atom_site_aniso_U_23
_atom_site_aniso_U_13
_atom_site_aniso_U_12
Ru1 0.02320(9) 0.02891(10) 0.03321(10) -0.00476(6) 0.00938(7) -0.00288(6)
N3 0.0252(8) 0.0510(11) 0.0357(9) -0.0042(7) 0.0143(8) 0.0008(7)
C16 0.0371(12) 0.0498(14) 0.0306(10) -0.0088(9) 0.0144(9) -0.0069(9)
C12 0.0276(10) 0.0363(11) 0.0320(10) -0.0026(8) 0.0059(9) -0.0036(8)
C13 0.0428(12) 0.0473(13) 0.0337(11) 0.0007(9) 0.0178(10) -0.0128(10)
C4 0.0289(10) 0.0420(12) 0.0362(11) -0.0001(9) 0.0155(9) -0.0031(8)
C20 0.0244(10) 0.0389(11) 0.0299(10) -0.0072(9) 0.0073(8) -0.0038(8)
N2 0.0292(9) 0.0336(9) 0.0424(9) -0.0039(7) 0.0175(8) -0.0051(7)
C11 0.0274(9) 0.0283(10) 0.0301(9) -0.0069(8) 0.0115(8) -0.0065(8)
C21 0.0305(11) 0.0666(16) 0.0394(12) -0.0162(11) 0.0134(10) 0.0001(10)
C10 0.0384(11) 0.0392(11) 0.0379(11) -0.0103(9) 0.0198(10) -0.0107(9)
C5 0.0317(10) 0.0321(10) 0.0339(10) -0.0005(8) 0.0214(9) -0.0044(8)
C15 0.0336(11) 0.0281(10) 0.0355(10) -0.0054(8) 0.0136(9) -0.0026(8)
C19 0.0443(13) 0.0353(12) 0.0448(13) -0.0020(10) 0.0069(11) -0.0160(10)
C14 0.0367(11) 0.0475(13) 0.0435(12) -0.0142(10) 0.0231(10) -0.0098(10)
C18 0.0342(13) 0.0423(14) 0.0700(17) -0.0287(13) -0.0016(12) 0.0061(10)
C22 0.0463(14) 0.0644(17) 0.0576(15) 0.0005(13) 0.0285(13) -0.0102(12)
C23 0.0390(13) 0.087(2) 0.0614(16) -0.0043(15) 0.0247(13) 0.0187(13)
C17 0.0372(13) 0.079(2) 0.0616(16) -0.0391(15) 0.0233(12) -0.0092(13)
C9 0.0310(10) 0.0287(10) 0.0309(9) 0.0007(8) 0.0189(8) -0.0024(8)
C8 0.0325(10) 0.0308(10) 0.0332(10) 0.0008(8) 0.0179(9) 0.0008(8)
N1 0.0383(10) 0.0306(9) 0.0432(10) 0.0006(8) 0.0168(8) 0.0047(7)
C6 0.0374(11) 0.0265(10) 0.0439(11) 0.0001(9) 0.0211(10) 0.0004(8)
C3 0.0361(11) 0.0401(12) 0.0454(12) 0.0074(10) 0.0191(10) 0.0086(9)
C1 0.0327(11) 0.0399(11) 0.0311(10) -0.0045(9) 0.0136(9) -0.0036(9)
C2 0.0384(11) 0.0290(10) 0.0415(11) -0.0053(9) 0.0181(10) -0.0020(9)
C7 0.0304(11) 0.0358(11) 0.0409(11) 0.0047(9) 0.0136(9) 0.0059(9)
Cl1 0.0380(3) 0.0560(4) 0.0453(3) -0.0123(3) 0.0075(3) -0.0043(3)
O1W 0.0599(11) 0.0337(8) 0.0465(9) -0.0012(7) 0.0302(9) -0.0020(7)

loop_
_atom_type_symbol
_atom_type_description
_atom_type_scat_dispersion_real
_atom_type_scat_dispersion_imag
_atom_type_scat_source
C C 0.0033 0.0016 'International Tables Vol C Tables 4.2.6.8 and 6.1.1.4'
H H 0.0000 0.0000 'International Tables Vol C Tables 4.2.6.8 and 6.1.1.4'
N N 0.0061 0.0033 'International Tables Vol C Tables 4.2.6.8 and 6.1.1.4'
Cl Cl 0.1484 0.1585 'International Tables Vol C Tables 4.2.6.8 and 6.1.1.4'
Ru Ru -1.2594 0.8363 'International Tables Vol C Tables 4.2.6.8 and 6.1.1.4'
O O 0.0106 0.0060 'International Tables Vol C Tables 4.2.6.8 and 6.1.1.4'

loop_
_geom_angle_atom_site_label_1
_geom_angle_atom_site_label_2
_geom_angle_atom_site_label_3
_geom_angle
C18 Ru1 C15 165.68(10)
C18 Ru1 C11 130.75(9)
C15 Ru1 C11 38.31(7)
C18 Ru1 C19 38.47(9)
C15 Ru1 C19 153.61(9)
C11 Ru1 C19 167.63(8)
C18 Ru1 C16 62.51(9)
C15 Ru1 C16 112.41(8)
C11 Ru1 C16 120.77(8)
C19 Ru1 C16 63.17(9)
C18 Ru1 C12 114.12(8)
C15 Ru1 C12 63.51(7)
C11 Ru1 C12 38.29(7)
C19 Ru1 C12 133.04(8)
C16 Ru1 C12 152.58(9)
C18 Ru1 C20 63.75(8)
C15 Ru1 C20 121.56(8)
C11 Ru1 C20 152.03(8)
C19 Ru1 C20 38.08(8)
C16 Ru1 C20 38.02(8)
C12 Ru1 C20 168.49(8)
C18 Ru1 C14 155.56(11)
C15 Ru1 C14 37.93(7)
C11 Ru1 C14 64.06(8)
C19 Ru1 C14 123.45(9)
C16 Ru1 C14 131.65(8)
C12 Ru1 C14 63.45(8)
C20 Ru1 C14 113.31(8)
C18 Ru1 C17 37.51(10)
C15 Ru1 C17 130.19(10)
C11 Ru1 C17 111.49(9)
C19 Ru1 C17 63.70(10)
C16 Ru1 C17 37.33(9)
C12 Ru1 C17 122.34(9)
C20 Ru1 C17 63.67(9)
C14 Ru1 C17 165.84(10)
C18 Ru1 C13 124.62(10)
C15 Ru1 C13 63.18(8)
C11 Ru1 C13 63.77(8)
C19 Ru1 C13 115.10(9)
C16 Ru1 C13 167.71(9)
C12 Ru1 C13 37.78(9)
C20 Ru1 C13 132.83(9)
C14 Ru1 C13 37.75(8)
C17 Ru1 C13 154.44(10)
C22 N3 C21 111.94(18)
C22 N3 C23 110.29(19)
C21 N3 C23 108.78(17)
C17 C16 C20 109.7(2)
C17 C16 Ru1 71.53(14)
C20 C16 Ru1 71.15(12)
C13 C12 C11 108.35(18)
C13 C12 Ru1 71.50(12)
C11 C12 Ru1 70.57(11)
C14 C13 C12 108.35(18)
C14 C13 Ru1 70.82(12)
C12 C13 Ru1 70.73(12)
C3 C4 C5 119.89(19)
C16 C20 C19 106.68(19)
C16 C20 C21 125.1(2)
C19 C20 C21 128.2(2)
C16 C20 Ru1 70.83(12)
C19 C20 Ru1 70.64(11)
C21 C20 Ru1 122.23(14)
C5 N2 C10 125.44(17)
C15 C11 C12 106.78(18)
C15 C11 C10 127.41(18)
C12 C11 C10 125.75(18)
C15 C11 Ru1 70.81(11)
C12 C11 Ru1 71.13(11)
C10 C11 Ru1 125.24(13)
N3 C21 C20 114.37(17)
N2 C10 C11 112.38(15)
N2 C5 C4 124.13(18)
N2 C5 C9 119.50(17)
C4 C5 C9 116.36(17)
C14 C15 C11 108.78(18)
C14 C15 Ru1 71.43(11)
C11 C15 Ru1 70.87(11)
C20 C19 C18 107.3(2)
C20 C19 Ru1 71.27(12)
C18 C19 Ru1 70.55(13)
C13 C14 C15 107.73(19)
C13 C14 Ru1 71.44(12)
C15 C14 Ru1 70.64(11)
C17 C18 C19 108.7(2)
C17 C18 Ru1 71.82(14)
C19 C18 Ru1 70.98(13)
C16 C17 C18 107.6(2)
C16 C17 Ru1 71.14(13)
C18 C17 Ru1 70.67(14)
C6 C9 C8 118.42(17)
C6 C9 C5 123.09(18)
C8 C9 C5 118.48(17)
N1 C8 C2 117.34(18)
N1 C8 C9 123.83(17)
C2 C8 C9 118.83(17)
C3 N1 C8 115.11(17)
C7 C6 C9 121.93(18)
N1 C3 C4 126.28(19)
C2 C1 C7 121.85(19)
C2 C1 Cl1 119.59(16)
C7 C1 Cl1 118.56(16)
C1 C2 C8 120.10(19)
C6 C7 C1 118.75(18)

loop_
_geom_bond_atom_site_label_1
_geom_bond_atom_site_label_2
_geom_bond_distance
Ru1 C18 2.168(2)
Ru1 C15 2.1717(19)
Ru1 C11 2.1726(19)
Ru1 C19 2.174(2)
Ru1 C16 2.178(2)
Ru1 C12 2.180(2)
Ru1 C20 2.182(2)
Ru1 C14 2.182(2)
Ru1 C17 2.183(2)
Ru1 C13 2.190(2)
N3 C22 1.452(3)
N3 C21 1.465(3)
N3 C23 1.470(3)
C16 C17 1.396(3)
C16 C20 1.420(3)
C12 C13 1.415(3)
C12 C11 1.428(3)
C13 C14 1.414(3)
C4 C3 1.390(3)
C4 C5 1.391(3)
C20 C19 1.421(3)
C20 C21 1.498(3)
N2 C5 1.349(2)
N2 C10 1.460(2)
C11 C15 1.426(3)
C11 C10 1.496(3)
C5 C9 1.439(3)
C15 C14 1.415(3)
C19 C18 1.430(3)
C18 C17 1.399(4)
C9 C6 1.406(3)
C9 C8 1.415(3)
C8 N1 1.374(2)
C8 C2 1.415(3)
N1 C3 1.324(3)
C6 C7 1.366(3)
C1 C2 1.359(3)
C1 C7 1.393(3)
C1 Cl1 1.742(2)

loop_
_geom_torsion_atom_site_label_1
_geom_torsion_atom_site_label_2
_geom_torsion_atom_site_label_3
_geom_torsion_atom_site_label_4
_geom_torsion
C18 Ru1 C16 C17 -37.59(15)
C15 Ru1 C16 C17 127.62(16)
C11 Ru1 C16 C17 85.55(17)
C19 Ru1 C16 C17 -81.05(17)
C12 Ru1 C16 C17 52.3(2)
C20 Ru1 C16 C17 -119.3(2)
C14 Ru1 C16 C17 166.81(15)
C13 Ru1 C16 C17 -166.0(3)
C18 Ru1 C16 C20 81.72(15)
C15 Ru1 C16 C20 -113.06(13)
C11 Ru1 C16 C20 -155.14(12)
C19 Ru1 C16 C20 38.26(13)
C12 Ru1 C16 C20 171.59(15)
C14 Ru1 C16 C20 -73.88(15)
C17 Ru1 C16 C20 119.3(2)
C13 Ru1 C16 C20 -46.7(4)
C18 Ru1 C12 C13 -116.01(15)
C15 Ru1 C12 C13 79.63(12)
C11 Ru1 C12 C13 118.04(17)
C19 Ru1 C12 C13 -75.08(16)
C16 Ru1 C12 C13 167.58(16)
C20 Ru1 C12 C13 -39.3(4)
C14 Ru1 C12 C13 37.03(12)
C17 Ru1 C12 C13 -157.83(14)
C18 Ru1 C12 C11 125.95(15)
C15 Ru1 C12 C11 -38.41(11)
C19 Ru1 C12 C11 166.88(13)
C16 Ru1 C12 C11 49.5(2)
C20 Ru1 C12 C11 -157.3(3)
C14 Ru1 C12 C11 -81.00(13)
C17 Ru1 C12 C11 84.13(16)
C13 Ru1 C12 C11 -118.04(17)
C11 C12 C13 C14 0.1(2)
Ru1 C12 C13 C14 -61.14(15)
C11 C12 C13 Ru1 61.28(13)
C18 Ru1 C13 C14 -156.26(13)
C15 Ru1 C13 C14 37.74(12)
C11 Ru1 C13 C14 80.77(13)
C19 Ru1 C13 C14 -112.91(14)
C16 Ru1 C13 C14 -33.9(4)
C12 Ru1 C13 C14 118.34(17)
C20 Ru1 C13 C14 -71.58(15)
C17 Ru1 C13 C14 166.0(2)
C18 Ru1 C13 C12 85.40(14)
C15 Ru1 C13 C12 -80.60(12)
C11 Ru1 C13 C12 -37.57(11)
C19 Ru1 C13 C12 128.75(12)
C16 Ru1 C13 C12 -152.3(3)
C20 Ru1 C13 C12 170.08(11)
C14 Ru1 C13 C12 -118.34(17)
C17 Ru1 C13 C12 47.6(3)
C17 C16 C20 C19 -0.5(2)
Ru1 C16 C20 C19 -61.93(13)
C17 C16 C20 C21 177.93(19)
Ru1 C16 C20 C21 116.47(19)
C17 C16 C20 Ru1 61.46(16)
C18 Ru1 C20 C16 -78.18(15)
C15 Ru1 C20 C16 86.60(14)
C11 Ru1 C20 C16 50.4(2)
C19 Ru1 C20 C16 -116.37(19)
C12 Ru1 C20 C16 -160.3(3)
C14 Ru1 C20 C16 128.59(13)
C17 Ru1 C20 C16 -36.15(14)
C13 Ru1 C20 C16 167.82(12)
C18 Ru1 C20 C19 38.19(15)
C15 Ru1 C20 C19 -157.02(14)
C11 Ru1 C20 C19 166.75(16)
C16 Ru1 C20 C19 116.37(19)
C12 Ru1 C20 C19 -43.9(4)
C14 Ru1 C20 C19 -115.04(15)
C17 Ru1 C20 C19 80.22(16)
C13 Ru1 C20 C19 -75.81(17)
C18 Ru1 C20 C21 161.7(2)
C15 Ru1 C20 C21 -33.5(2)
C11 Ru1 C20 C21 -69.7(3)
C19 Ru1 C20 C21 123.5(2)
C16 Ru1 C20 C21 -120.1(2)
C12 Ru1 C20 C21 79.6(4)
C14 Ru1 C20 C21 8.5(2)
C17 Ru1 C20 C21 -156.2(2)
C13 Ru1 C20 C21 47.7(2)
C13 C12 C11 C15 0.4(2)
Ru1 C12 C11 C15 62.23(13)
C13 C12 C11 C10 177.78(17)
Ru1 C12 C11 C10 -120.35(18)
C13 C12 C11 Ru1 -61.87(14)
C18 Ru1 C11 C15 166.52(14)
C19 Ru1 C11 C15 -167.0(3)
C16 Ru1 C11 C15 87.83(13)
C12 Ru1 C11 C15 -116.23(17)
C20 Ru1 C11 C15 54.3(2)
C14 Ru1 C11 C15 -36.95(12)
C17 Ru1 C11 C15 128.35(13)
C13 Ru1 C11 C15 -79.17(13)
C18 Ru1 C11 C12 -77.24(17)
C15 Ru1 C11 C12 116.23(17)
C19 Ru1 C11 C12 -50.7(4)
C16 Ru1 C11 C12 -155.94(13)
C20 Ru1 C11 C12 170.55(15)
C14 Ru1 C11 C12 79.28(13)
C17 Ru1 C11 C12 -115.41(14)
C13 Ru1 C11 C12 37.07(13)
C18 Ru1 C11 C10 43.7(2)
C15 Ru1 C11 C10 -122.8(2)
C19 Ru1 C11 C10 70.3(4)
C16 Ru1 C11 C10 -34.97(19)
C12 Ru1 C11 C10 121.0(2)
C20 Ru1 C11 C10 -68.5(2)
C14 Ru1 C11 C10 -159.75(19)
C17 Ru1 C11 C10 5.6(2)
C13 Ru1 C11 C10 158.04(19)
C22 N3 C21 C20 69.6(3)
C23 N3 C21 C20 -168.3(2)
C16 C20 C21 N3 84.7(3)
C19 C20 C21 N3 -97.2(3)
Ru1 C20 C21 N3 172.94(15)
C5 N2 C10 C11 -86.5(2)
C15 C11 C10 N2 99.0(2)
C12 C11 C10 N2 -77.9(2)
Ru1 C11 C10 N2 -169.06(13)
C10 N2 C5 C4 -4.1(3)
C10 N2 C5 C9 177.56(16)
C3 C4 C5 N2 -178.50(19)
C3 C4 C5 C9 -0.2(3)
C12 C11 C15 C14 -0.7(2)
C10 C11 C15 C14 -178.10(18)
Ru1 C11 C15 C14 61.71(13)
C12 C11 C15 Ru1 -62.45(13)
C10 C11 C15 Ru1 120.20(18)
C18 Ru1 C15 C14 -164.0(3)
C11 Ru1 C15 C14 -118.43(17)
C19 Ru1 C15 C14 55.3(2)
C16 Ru1 C15 C14 129.82(13)
C12 Ru1 C15 C14 -80.03(13)
C20 Ru1 C15 C14 88.13(14)
C17 Ru1 C15 C14 168.78(13)
C13 Ru1 C15 C14 -37.56(13)
C18 Ru1 C15 C11 -45.5(4)
C19 Ru1 C15 C11 173.75(16)
C16 Ru1 C15 C11 -111.76(13)
C12 Ru1 C15 C11 38.39(12)
C20 Ru1 C15 C11 -153.44(11)
C14 Ru1 C15 C11 118.43(17)
C17 Ru1 C15 C11 -72.80(15)
C13 Ru1 C15 C11 80.86(13)
C16 C20 C19 C18 0.4(2)
C21 C20 C19 C18 -177.98(19)
Ru1 C20 C19 C18 -61.70(15)
C16 C20 C19 Ru1 62.05(14)
C21 C20 C19 Ru1 -116.3(2)
C18 Ru1 C19 C20 -117.0(2)
C15 Ru1 C19 C20 48.5(2)
C11 Ru1 C19 C20 -149.9(3)
C16 Ru1 C19 C20 -38.20(13)
C12 Ru1 C19 C20 169.08(12)
C14 Ru1 C19 C20 85.75(15)
C17 Ru1 C19 C20 -80.13(15)
C13 Ru1 C19 C20 128.27(13)
C15 Ru1 C19 C18 165.42(18)
C11 Ru1 C19 C18 -32.9(4)
C16 Ru1 C19 C18 78.76(16)
C12 Ru1 C19 C18 -73.96(19)
C20 Ru1 C19 C18 117.0(2)
C14 Ru1 C19 C18 -157.29(15)
C17 Ru1 C19 C18 36.83(15)
C13 Ru1 C19 C18 -114.77(16)
C12 C13 C14 C15 -0.6(2)
Ru1 C13 C14 C15 -61.68(14)
C12 C13 C14 Ru1 61.08(15)
C11 C15 C14 C13 0.8(2)
Ru1 C15 C14 C13 62.19(14)
C11 C15 C14 Ru1 -61.36(13)
C18 Ru1 C14 C13 53.2(3)
C15 Ru1 C14 C13 -117.28(18)
C11 Ru1 C14 C13 -79.96(14)
C19 Ru1 C14 C13 88.69(15)
C16 Ru1 C14 C13 170.86(12)
C12 Ru1 C14 C13 -37.06(12)
C20 Ru1 C14 C13 130.75(13)
C17 Ru1 C14 C13 -154.7(3)
C18 Ru1 C14 C15 170.49(18)
C11 Ru1 C14 C15 37.33(11)
C19 Ru1 C14 C15 -154.02(12)
C16 Ru1 C14 C15 -71.86(15)
C12 Ru1 C14 C15 80.22(13)
C20 Ru1 C14 C15 -111.97(12)
C17 Ru1 C14 C15 -37.4(4)
C13 Ru1 C14 C15 117.28(18)
C20 C19 C18 C17 -0.1(2)
Ru1 C19 C18 C17 -62.28(16)
C20 C19 C18 Ru1 62.17(15)
C15 Ru1 C18 C17 -35.1(4)
C11 Ru1 C18 C17 -70.82(17)
C19 Ru1 C18 C17 118.0(2)
C16 Ru1 C18 C17 37.42(14)
C12 Ru1 C18 C17 -112.28(15)
C20 Ru1 C18 C17 80.23(15)
C14 Ru1 C18 C17 169.16(18)
C13 Ru1 C18 C17 -154.28(14)
C15 Ru1 C18 C19 -153.1(3)
C11 Ru1 C18 C19 171.15(12)
C16 Ru1 C18 C19 -80.62(15)
C12 Ru1 C18 C19 129.68(14)
C20 Ru1 C18 C19 -37.81(13)
C14 Ru1 C18 C19 51.1(3)
C17 Ru1 C18 C19 -118.0(2)
C13 Ru1 C18 C19 87.69(16)
C20 C16 C17 C18 0.4(3)
Ru1 C16 C17 C18 61.63(16)
C20 C16 C17 Ru1 -61.22(15)
C19 C18 C17 C16 -0.2(3)
Ru1 C18 C17 C16 -61.93(16)
C19 C18 C17 Ru1 61.75(16)
C18 Ru1 C17 C16 117.3(2)
C15 Ru1 C17 C16 -73.45(17)
C11 Ru1 C17 C16 -112.98(14)
C19 Ru1 C17 C16 79.50(15)
C12 Ru1 C17 C16 -154.47(13)
C20 Ru1 C17 C16 36.81(14)
C14 Ru1 C17 C16 -44.2(4)
C13 Ru1 C17 C16 173.14(17)
C15 Ru1 C17 C18 169.28(13)
C11 Ru1 C17 C18 129.75(14)
C19 Ru1 C17 C18 -37.77(14)
C16 Ru1 C17 C18 -117.3(2)
C12 Ru1 C17 C18 88.26(15)
C20 Ru1 C17 C18 -80.46(15)
C14 Ru1 C17 C18 -161.5(3)
C13 Ru1 C17 C18 55.9(3)
N2 C5 C9 C6 1.8(3)
C4 C5 C9 C6 -176.66(18)
N2 C5 C9 C8 -179.53(16)
C4 C5 C9 C8 2.0(3)
C6 C9 C8 N1 176.12(18)
C5 C9 C8 N1 -2.6(3)
C6 C9 C8 C2 -3.5(3)
C5 C9 C8 C2 177.79(18)
C2 C8 N1 C3 -179.34(18)
C9 C8 N1 C3 1.1(3)
C8 C9 C6 C7 2.7(3)
C5 C9 C6 C7 -178.65(18)
C8 N1 C3 C4 1.1(3)
C5 C4 C3 N1 -1.5(3)
C7 C1 C2 C8 1.6(3)
Cl1 C1 C2 C8 -178.96(15)
N1 C8 C2 C1 -178.21(19)
C9 C8 C2 C1 1.4(3)
C9 C6 C7 C1 0.3(3)
C2 C1 C7 C6 -2.5(3)
Cl1 C1 C7 C6 178.08(16)
